data_7705818
loop_
_publ_author_name
'Zhang, Sheng'
'Shen, Nan'
'Zhang, Jiangwei'
'Xu, Fang'
'Zhang, Jin'
'Tang, Jiamin'
'Hu, Dengwei'
'Yin, Bing'
'Chen, Sanping'

_publ_section_title
;
 Solvent responses and substituent effects upon magnetic properties of
 mononuclear Dy<sup>III</sup> compounds.
;
_journal_issue 2
_journal_name_full 'Dalton transactions (Cambridge, England : 2003)'
_journal_page_first 624
_journal_page_last 637
_journal_paper_doi 10.1039/d0dt03477k
_journal_volume 50
_journal_year 2021
_chemical_formula_moiety 'C48 H47 Dy N5 O8, C H4 O'
_chemical_formula_sum 'C49 H51 Dy N5 O9'
_chemical_formula_weight 1016.44
_space_group_crystal_system monoclinic
_space_group_IT_number 15
_space_group_name_Hall '-C 2yc'
_space_group_name_H-M_alt 'C 1 2/c 1'
_atom_sites_solution_hydrogens geom
_audit_creation_date 2020-02-10
_audit_creation_method
;
Olex2 1.2
(compiled 2018.05.29 svn.r3508 for OlexSys, GUI svn.r5506)
;
_audit_update_record
;
2020-03-23 deposited with the CCDC.	2020-11-25 downloaded from the CCDC.
;
_cell_angle_alpha 90
_cell_angle_beta 101.1640(10)
_cell_angle_gamma 90
_cell_formula_units_Z 8
_cell_length_a 29.3867(4)
_cell_length_b 15.1448(2)
_cell_length_c 21.4540(3)
_cell_measurement_reflns_used 14501
_cell_measurement_temperature 293(2)
_cell_measurement_theta_max 75.8800
_cell_measurement_theta_min 3.6920
_cell_volume 9367.5(2)
_computing_molecular_graphics 'Olex2 (Dolomanov et al., 2009)'
_computing_publication_material 'Olex2 (Dolomanov et al., 2009)'
_computing_structure_refinement 'ShelXL (Sheldrick, 2015)'
_computing_structure_solution 'SHELXT 2014/5 (Sheldrick, 2014)'
_diffrn_ambient_temperature 293(2)
_diffrn_detector_area_resol_mean 16.0971
_diffrn_measured_fraction_theta_full 0.978
_diffrn_measured_fraction_theta_max 0.978
_diffrn_measurement_device_type 'four-circle diffractometer'
_diffrn_measurement_method '\w scans'
_diffrn_radiation_type CuK\a
_diffrn_radiation_wavelength 1.54184
_diffrn_reflns_av_R_equivalents 0.0558
_diffrn_reflns_av_unetI/netI 0.0503
_diffrn_reflns_Laue_measured_fraction_full 0.978
_diffrn_reflns_Laue_measured_fraction_max 0.978
_diffrn_reflns_limit_h_max 35
_diffrn_reflns_limit_h_min -35
_diffrn_reflns_limit_k_max 14
_diffrn_reflns_limit_k_min -18
_diffrn_reflns_limit_l_max 22
_diffrn_reflns_limit_l_min -25
_diffrn_reflns_number 26020
_diffrn_reflns_point_group_measured_fraction_full 0.978
_diffrn_reflns_point_group_measured_fraction_max 0.978
_diffrn_reflns_theta_full 67.065
_diffrn_reflns_theta_max 67.065
_diffrn_reflns_theta_min 3.066
_exptl_absorpt_coefficient_mu 9.030
_exptl_absorpt_correction_T_max 1.00000
_exptl_absorpt_correction_T_min 0.44467
_exptl_absorpt_correction_type multi-scan
_exptl_crystal_colour 'clear light yellow'
_exptl_crystal_density_diffrn 1.441
_exptl_crystal_density_method 'not measured'
_exptl_crystal_description block
_exptl_crystal_F_000 4144
_exptl_crystal_size_max 0.2
_exptl_crystal_size_mid 0.15
_exptl_crystal_size_min 0.1
_refine_diff_density_max 1.182
_refine_diff_density_min -1.321
_refine_diff_density_rms 0.094
_refine_ls_extinction_method none
_refine_ls_goodness_of_fit_ref 1.085
_refine_ls_hydrogen_treatment constr
_refine_ls_matrix_type full
_refine_ls_number_parameters 583
_refine_ls_number_reflns 8183
_refine_ls_number_restraints 6
_refine_ls_restrained_S_all 1.092
_refine_ls_R_factor_all 0.0633
_refine_ls_R_factor_gt 0.0487
_refine_ls_shift/su_max 0.000
_refine_ls_shift/su_mean 0.000
_refine_ls_structure_factor_coef Fsqd
_refine_ls_weighting_details 'w=1/[\s^2^(Fo^2^)+(0.0788P)^2^+25.0236P] where P=(Fo^2^+2Fc^2^)/3'
_refine_ls_weighting_scheme calc
_refine_ls_wR_factor_gt 0.1287
_refine_ls_wR_factor_ref 0.1452
_reflns_Friedel_coverage 0.000
_reflns_number_gt 6859
_reflns_number_total 8183
_reflns_threshold_expression 'I > 2\s(I)'
_cod_data_source_file d0dt03477k2.cif
_cod_data_source_block zs-sn1
_cod_depositor_comments 'Adding full bibliography for 7705816--7705819.cif.'
_cod_database_code 7705818
_shelx_shelxl_version_number 2018/3
_shelx_space_group_comment
;
The symmetry employed for this shelxl refinement is uniquely defined
by the following loop, which should always be used as a source of
symmetry information in preference to the above space-group names.
They are only intended as comments.
;
_olex2_refinement_description
;
1. Fixed Uiso
 At 1.2 times of:
  All C(H) groups, All C(H,H) groups
 At 1.5 times of:
  All C(H,H,H) groups, All O(H) groups
2. Restrained distances
 O9-C49
 1.4 with sigma of 0.02
3. Rigid bond restraints
 O4, O9
 with sigma for 1-2 distances of 0.01 and sigma for 1-3 distances of 0.01
 C28, C49
 with sigma for 1-2 distances of 0.01 and sigma for 1-3 distances of 0.01
4. Uiso/Uaniso restraints and constraints
Uanis(O9) \\sim Ueq: with sigma of 0.01 and sigma for terminal atoms of 0.02
5.a Secondary CH2 refined with riding coordinates:
 C1(H1A,H1B), C13(H13A,H13B), C16(H16A,H16B), C23(H23A,H23B), C28(H28A,H28B),
 C38(H38A,H38B)
5.b Aromatic/amide H refined with riding coordinates:
 C5(H5), C9(H9), C14(H14), C15(H15), C18(H18), C19(H19), C24(H24), C25(H25),
 C26(H26), C27(H27), C29(H29), C30(H30), C31(H31), C32(H32), C33(H33), C34(H34),
  C36(H36), C37(H37), C39(H39), C41(H41), C42(H42), C44(H44), C45(H45)
5.c Idealised Me refined as rotating group:
 C43(H43A,H43B,H43C), C46(H46A,H46B,H46C), C47(H47A,H47B,H47C), C48(H48A,H48B,
 H48C), C49(H49A,H49B,H49C)
5.d Idealised tetrahedral OH refined as rotating group:
 O9(H9A)
;
_olex2_submission_special_instructions 'No special instructions were received'

loop_
_space_group_symop_operation_xyz
'x, y, z'
'-x, y, -z+1/2'
'x+1/2, y+1/2, z'
'-x+1/2, y+1/2, -z+1/2'
'-x, -y, -z'
'x, -y, z-1/2'
'-x+1/2, -y+1/2, -z'
'x+1/2, -y+1/2, z-1/2'

loop_
_atom_site_label
_atom_site_type_symbol
_atom_site_fract_x
_atom_site_fract_y
_atom_site_fract_z
_atom_site_U_iso_or_equiv
_atom_site_adp_type
_atom_site_occupancy
_atom_site_site_symmetry_order
_atom_site_calc_flag
_atom_site_refinement_flags_posn
_atom_site_refinement_flags_adp
_atom_site_refinement_flags_occupancy
_atom_site_disorder_assembly
_atom_site_disorder_group
Dy1 Dy 0.32851(2) 0.35996(2) 0.32408(2) 0.04060(12) Uani 1 1 d . . . . .
O1 O 0.26765(12) 0.3201(2) 0.24224(16) 0.0486(8) Uani 1 1 d . . . . .
O2 O 0.34972(12) 0.2337(2) 0.27665(17) 0.0534(9) Uani 1 1 d . . . . .
O3 O 0.34906(12) 0.2774(2) 0.41082(16) 0.0501(8) Uani 1 1 d . . . . .
O4 O 0.34772(12) 0.4497(3) 0.24854(17) 0.0540(9) Uani 1 1 d . U . . .
O5 O 0.36845(17) 0.3717(3) 0.0753(2) 0.0741(12) Uani 1 1 d . . . . .
O6 O 0.10014(15) 0.3015(4) 0.0078(2) 0.0909(16) Uani 1 1 d . . . . .
O7 O 0.47537(18) -0.0280(4) 0.1583(3) 0.0984(18) Uani 1 1 d . . . . .
O8 O 0.4259(2) 0.0579(4) 0.4647(3) 0.118(2) Uani 1 1 d . . . . .
N1 N 0.27217(16) 0.4974(3) 0.3175(2) 0.0504(10) Uani 1 1 d . . . . .
N2 N 0.41836(15) 0.3671(3) 0.3521(2) 0.0493(10) Uani 1 1 d . . . . .
N3 N 0.25280(14) 0.3379(3) 0.3677(2) 0.0454(9) Uani 1 1 d . . . . .
N4 N 0.36202(16) 0.4760(3) 0.4126(2) 0.0510(10) Uani 1 1 d . . . . .
N5 N 0.3885(2) 0.3610(4) 0.4976(2) 0.0690(14) Uani 1 1 d . . . . .
C1 C 0.22383(18) 0.4663(4) 0.3052(3) 0.0537(13) Uani 1 1 d . . . . .
H1A H 0.215008 0.449587 0.260819 0.064 Uiso 1 1 calc R . . . .
H1B H 0.203805 0.514444 0.312751 0.064 Uiso 1 1 calc R . . . .
C2 C 0.22247(16) 0.2894(3) 0.1414(2) 0.0446(11) Uani 1 1 d . . . . .
C3 C 0.26675(17) 0.2825(3) 0.1888(2) 0.0413(10) Uani 1 1 d . . . . .
C4 C 0.21639(17) 0.3896(4) 0.3456(2) 0.0487(12) Uani 1 1 d . . . . .
C5 C 0.30294(16) 0.2317(3) 0.1748(2) 0.0436(11) Uani 1 1 d . . . . .
H5 H 0.300940 0.212596 0.133168 0.052 Uiso 1 1 calc R . . . .
C6 C 0.38163(17) 0.2817(4) 0.4623(2) 0.0483(12) Uani 1 1 d . . . . .
C7 C 0.34208(16) 0.2077(3) 0.2196(2) 0.0433(11) Uani 1 1 d . . . . .
C8 C 0.27837(19) 0.5259(3) 0.2042(2) 0.0510(12) Uani 1 1 d . . . . .
C9 C 0.2447(2) 0.5452(4) 0.1510(3) 0.0593(14) Uani 1 1 d . . . . .
H9 H 0.219127 0.578568 0.156209 0.071 Uiso 1 1 calc R . . . .
C10 C 0.32097(18) 0.4469(3) 0.1355(2) 0.0488(12) Uani 1 1 d . . . . .
C11 C 0.37594(18) 0.1432(3) 0.2016(3) 0.0509(13) Uani 1 1 d . . . . .
C12 C 0.2475(2) 0.5167(4) 0.0901(3) 0.0571(13) Uani 1 1 d . . . . .
C13 C 0.3574(2) 0.4389(4) 0.4757(2) 0.0573(14) Uani 1 1 d . . . . .
H13A H 0.325433 0.421005 0.473590 0.069 Uiso 1 1 calc R . . . .
H13B H 0.364185 0.485276 0.507336 0.069 Uiso 1 1 calc R . . . .
C14 C 0.18204(19) 0.3050(5) 0.1617(3) 0.0637(15) Uani 1 1 d . . . . .
H14 H 0.182414 0.312814 0.204821 0.076 Uiso 1 1 calc R . . . .
C15 C 0.2861(2) 0.4682(4) 0.0840(3) 0.0544(13) Uani 1 1 d . . . . .
H15 H 0.288911 0.448987 0.043787 0.065 Uiso 1 1 calc R . . . .
C16 C 0.2824(2) 0.5403(4) 0.3810(3) 0.0580(14) Uani 1 1 d . . . . .
H16A H 0.271643 0.502404 0.411620 0.070 Uiso 1 1 calc R . . . .
H16B H 0.265518 0.595550 0.379139 0.070 Uiso 1 1 calc R . . . .
C17 C 0.31687(18) 0.4732(4) 0.1971(2) 0.0491(12) Uani 1 1 d . . . . .
C18 C 0.3991(2) 0.0851(4) 0.2464(3) 0.0649(16) Uani 1 1 d . . . . .
H18 H 0.392874 0.084458 0.287276 0.078 Uiso 1 1 calc R . . . .
C19 C 0.1395(2) 0.3093(5) 0.1176(3) 0.0761(18) Uani 1 1 d . . . . .
H19 H 0.111745 0.319152 0.131345 0.091 Uiso 1 1 calc R . . . .
C20 C 0.1400(2) 0.2987(4) 0.0551(3) 0.0642(15) Uani 1 1 d . . . . .
C21 C 0.43930(18) 0.4246(4) 0.3942(3) 0.0554(13) Uani 1 1 d . . . . .
C22 C 0.41010(17) 0.2091(4) 0.4845(3) 0.0560(14) Uani 1 1 d . . . . .
C23 C 0.2775(2) 0.5638(4) 0.2680(3) 0.0595(14) Uani 1 1 d . . . . .
H23A H 0.252072 0.605592 0.263968 0.071 Uiso 1 1 calc R . . . .
H23B H 0.306050 0.596236 0.282383 0.071 Uiso 1 1 calc R . . . .
C24 C 0.3610(2) 0.3966(4) 0.1264(3) 0.0579(13) Uani 1 1 d . . . . .
H24 H 0.382831 0.382198 0.162388 0.070 Uiso 1 1 calc R . . . .
C25 C 0.4052(2) 0.1267(5) 0.4494(4) 0.0744(19) Uani 1 1 d . . . . .
H25 H 0.383924 0.126322 0.411133 0.089 Uiso 1 1 calc R . . . .
C26 C 0.2207(2) 0.2787(4) 0.0760(3) 0.0585(14) Uani 1 1 d . . . . .
H26 H 0.248053 0.267694 0.061577 0.070 Uiso 1 1 calc R . . . .
C27 C 0.4216(2) 0.3651(5) 0.5525(3) 0.0644(16) Uani 1 1 d . . . . .
H27 H 0.425151 0.417709 0.575339 0.077 Uiso 1 1 calc R . . . .
C28 C 0.3337(2) 0.5582(4) 0.4031(3) 0.0615(15) Uani 1 1 d . U . . .
H28A H 0.344480 0.595064 0.372025 0.074 Uiso 1 1 calc R . . . .
H28B H 0.338214 0.590590 0.442865 0.074 Uiso 1 1 calc R . . . .
C29 C 0.1727(2) 0.3718(5) 0.3595(3) 0.0670(17) Uani 1 1 d . . . . .
H29 H 0.147877 0.409385 0.345056 0.080 Uiso 1 1 calc R . . . .
C30 C 0.2462(2) 0.2674(4) 0.4027(3) 0.0563(13) Uani 1 1 d . . . . .
H30 H 0.271530 0.231621 0.418348 0.068 Uiso 1 1 calc R . . . .
C31 C 0.44522(19) 0.3040(5) 0.3327(3) 0.0657(16) Uani 1 1 d . . . . .
H31 H 0.430788 0.263115 0.303049 0.079 Uiso 1 1 calc R . . . .
C32 C 0.4317(2) 0.0274(5) 0.2300(3) 0.078(2) Uani 1 1 d . . . . .
H32 H 0.446716 -0.012812 0.259810 0.094 Uiso 1 1 calc R . . . .
C33 C 0.4433(2) 0.2171(5) 0.5408(3) 0.0709(18) Uani 1 1 d . . . . .
H33 H 0.461602 0.168379 0.555203 0.085 Uiso 1 1 calc R . . . .
C34 C 0.2039(2) 0.2451(5) 0.4165(3) 0.0693(17) Uani 1 1 d . . . . .
H34 H 0.200524 0.194929 0.440181 0.083 Uiso 1 1 calc R . . . .
C35 C 0.4500(2) 0.2934(6) 0.5755(3) 0.077(2) Uani 1 1 d . . . . .
C36 C 0.1802(2) 0.2839(5) 0.0333(3) 0.0664(16) Uani 1 1 d . . . . .
H36 H 0.179672 0.277459 -0.009905 0.080 Uiso 1 1 calc R . . . .
C37 C 0.1670(2) 0.2992(5) 0.3943(3) 0.0766(19) Uani 1 1 d . . . . .
H37 H 0.137943 0.286227 0.403038 0.092 Uiso 1 1 calc R . . . .
C38 C 0.4106(2) 0.4993(4) 0.4118(3) 0.0634(15) Uani 1 1 d . . . . .
H38A H 0.424962 0.520658 0.453643 0.076 Uiso 1 1 calc R . . . .
H38B H 0.410907 0.547253 0.381986 0.076 Uiso 1 1 calc R . . . .
C39 C 0.4923(2) 0.2961(5) 0.3538(4) 0.0780(19) Uani 1 1 d . . . . .
H39 H 0.509239 0.251762 0.338845 0.094 Uiso 1 1 calc R . . . .
C40 C 0.4419(2) 0.0294(5) 0.1702(3) 0.0718(18) Uani 1 1 d . . . . .
C41 C 0.3858(2) 0.1412(5) 0.1417(3) 0.0684(17) Uani 1 1 d . . . . .
H41 H 0.369619 0.178834 0.110841 0.082 Uiso 1 1 calc R . . . .
C42 C 0.4189(2) 0.0853(5) 0.1254(4) 0.079(2) Uani 1 1 d . . . . .
H42 H 0.425237 0.085936 0.084605 0.095 Uiso 1 1 calc R . . . .
C43 C 0.2093(3) 0.5342(5) 0.0337(3) 0.080(2) Uani 1 1 d . . . . .
H43A H 0.181127 0.506873 0.040378 0.120 Uiso 1 1 calc GR . . . .
H43B H 0.217746 0.510148 -0.003877 0.120 Uiso 1 1 calc GR . . . .
H43C H 0.204579 0.596708 0.028583 0.120 Uiso 1 1 calc GR . . . .
C44 C 0.5132(3) 0.3569(6) 0.3982(4) 0.091(3) Uani 1 1 d . . . . .
H44 H 0.544876 0.353688 0.414491 0.109 Uiso 1 1 calc R . . . .
C45 C 0.4871(2) 0.4213(6) 0.4178(3) 0.085(2) Uani 1 1 d . . . . .
H45 H 0.500985 0.463312 0.446992 0.102 Uiso 1 1 calc R . . . .
C46 C 0.5008(3) 0.0007(7) 0.1090(4) 0.108(3) Uani 1 1 d . . . . .
H46A H 0.480246 -0.000138 0.068268 0.162 Uiso 1 1 calc GR . . . .
H46B H 0.526280 -0.038643 0.108291 0.162 Uiso 1 1 calc GR . . . .
H46C H 0.512276 0.059509 0.118160 0.162 Uiso 1 1 calc GR . . . .
C47 C 0.0584(3) 0.3131(8) 0.0270(5) 0.118(3) Uani 1 1 d . . . . .
H47A H 0.033423 0.297258 -0.007122 0.176 Uiso 1 1 calc GR . . . .
H47B H 0.055164 0.373799 0.038222 0.176 Uiso 1 1 calc GR . . . .
H47C H 0.057442 0.276266 0.063108 0.176 Uiso 1 1 calc GR . . . .
C48 C 0.4861(3) 0.3012(8) 0.6363(4) 0.121(4) Uani 1 1 d . . . . .
H48A H 0.505211 0.351970 0.633831 0.182 Uiso 1 1 calc GR . . . .
H48B H 0.505066 0.249067 0.641710 0.182 Uiso 1 1 calc GR . . . .
H48C H 0.470836 0.307346 0.671760 0.182 Uiso 1 1 calc GR . . . .
O9 O 0.4173(5) 0.5709(10) 0.2645(7) 0.252(7) Uani 1 1 d D U . . .
H9A H 0.429151 0.546765 0.237375 0.377 Uiso 1 1 calc GR . . . .
C49 C 0.3976(7) 0.6555(14) 0.2404(12) 0.269(13) Uani 1 1 d D U . . .
H49A H 0.420198 0.701242 0.252394 0.404 Uiso 1 1 calc GR . . . .
H49B H 0.370658 0.667876 0.258035 0.404 Uiso 1 1 calc GR . . . .
H49C H 0.389015 0.652907 0.194938 0.404 Uiso 1 1 calc GR . . . .

loop_
_atom_site_aniso_label
_atom_site_aniso_U_11
_atom_site_aniso_U_22
_atom_site_aniso_U_33
_atom_site_aniso_U_23
_atom_site_aniso_U_13
_atom_site_aniso_U_12
Dy1 0.04004(17) 0.04470(18) 0.03570(18) -0.00448(11) 0.00396(11) 0.00113(11)
O1 0.0475(18) 0.052(2) 0.0439(19) -0.0062(16) 0.0026(14) 0.0029(16)
O2 0.0496(19) 0.055(2) 0.051(2) -0.0141(17) -0.0011(15) 0.0110(16)
O3 0.0466(19) 0.057(2) 0.0431(19) 0.0045(16) -0.0001(15) -0.0019(16)
O4 0.050(2) 0.064(2) 0.047(2) 0.0064(17) 0.0066(16) -0.0014(17)
O5 0.076(3) 0.092(3) 0.059(3) 0.002(2) 0.025(2) 0.011(2)
O6 0.048(2) 0.142(5) 0.075(3) -0.016(3) -0.007(2) 0.016(3)
O7 0.068(3) 0.110(4) 0.113(4) -0.040(3) 0.007(3) 0.031(3)
O8 0.123(5) 0.095(4) 0.122(5) -0.008(4) -0.010(4) 0.054(4)
N1 0.061(3) 0.043(2) 0.047(2) -0.0031(18) 0.011(2) 0.0094(19)
N2 0.043(2) 0.065(3) 0.039(2) -0.0071(19) 0.0043(18) -0.0050(19)
N3 0.040(2) 0.054(2) 0.042(2) -0.0032(18) 0.0061(17) 0.0052(18)
N4 0.060(3) 0.050(2) 0.042(2) -0.0103(19) 0.0073(19) -0.004(2)
N5 0.071(3) 0.090(4) 0.047(3) -0.005(2) 0.013(2) 0.004(3)
C1 0.045(3) 0.059(3) 0.057(3) 0.000(3) 0.010(2) 0.018(2)
C2 0.039(2) 0.045(3) 0.045(3) 0.000(2) -0.004(2) -0.002(2)
C3 0.045(2) 0.039(2) 0.038(3) -0.0007(19) 0.0035(19) -0.0075(19)
C4 0.044(3) 0.061(3) 0.041(3) -0.006(2) 0.007(2) 0.009(2)
C5 0.046(3) 0.049(3) 0.036(2) -0.006(2) 0.008(2) -0.003(2)
C6 0.043(3) 0.066(3) 0.038(3) 0.001(2) 0.011(2) -0.001(2)
C7 0.042(2) 0.044(3) 0.042(3) -0.007(2) 0.005(2) -0.005(2)
C8 0.058(3) 0.045(3) 0.051(3) 0.008(2) 0.011(2) 0.005(2)
C9 0.062(3) 0.051(3) 0.065(4) 0.014(3) 0.015(3) 0.008(3)
C10 0.055(3) 0.049(3) 0.044(3) 0.004(2) 0.014(2) -0.005(2)
C11 0.043(3) 0.054(3) 0.054(3) -0.011(2) 0.004(2) -0.004(2)
C12 0.063(3) 0.058(3) 0.050(3) 0.014(3) 0.009(3) 0.002(3)
C13 0.068(3) 0.066(4) 0.039(3) -0.009(2) 0.013(2) 0.002(3)
C14 0.042(3) 0.082(4) 0.063(4) -0.008(3) 0.001(2) 0.000(3)
C15 0.064(3) 0.056(3) 0.043(3) 0.010(2) 0.011(2) -0.005(3)
C16 0.074(4) 0.050(3) 0.052(3) -0.009(2) 0.014(3) 0.012(3)
C17 0.049(3) 0.048(3) 0.051(3) 0.009(2) 0.011(2) -0.008(2)
C18 0.059(3) 0.072(4) 0.059(4) -0.013(3) -0.002(3) 0.016(3)
C19 0.056(3) 0.091(5) 0.081(5) -0.012(4) 0.012(3) 0.011(3)
C20 0.068(4) 0.068(4) 0.049(3) -0.002(3) -0.008(3) 0.000(3)
C21 0.045(3) 0.077(4) 0.043(3) -0.004(3) 0.006(2) -0.015(3)
C22 0.038(2) 0.075(4) 0.054(3) -0.002(3) 0.005(2) 0.010(2)
C23 0.077(4) 0.048(3) 0.054(3) 0.005(2) 0.014(3) 0.008(3)
C24 0.053(3) 0.067(4) 0.054(3) 0.007(3) 0.011(2) -0.003(3)
C25 0.059(4) 0.086(5) 0.073(4) -0.001(4) 0.001(3) 0.023(3)
C26 0.054(3) 0.064(4) 0.054(3) 0.002(3) 0.001(2) 0.002(3)
C27 0.062(4) 0.092(5) 0.037(3) -0.010(3) 0.006(3) -0.003(3)
C28 0.085(4) 0.046(3) 0.052(3) -0.011(2) 0.010(3) -0.002(3)
C29 0.044(3) 0.086(5) 0.073(4) -0.001(3) 0.018(3) 0.014(3)
C30 0.053(3) 0.061(3) 0.055(3) 0.007(3) 0.009(2) 0.002(3)
C31 0.044(3) 0.085(5) 0.066(4) -0.012(3) 0.007(3) -0.003(3)
C32 0.068(4) 0.082(5) 0.075(4) -0.011(4) -0.010(3) 0.025(3)
C33 0.042(3) 0.107(5) 0.061(4) 0.002(4) 0.002(3) 0.021(3)
C34 0.058(3) 0.080(4) 0.073(4) 0.010(3) 0.022(3) -0.010(3)
C35 0.053(3) 0.122(6) 0.051(4) -0.009(4) 0.000(3) 0.010(4)
C36 0.058(3) 0.088(5) 0.049(3) -0.003(3) 0.000(3) 0.011(3)
C37 0.053(3) 0.098(5) 0.084(5) 0.000(4) 0.027(3) -0.009(3)
C38 0.057(3) 0.072(4) 0.058(3) -0.019(3) 0.004(3) -0.018(3)
C39 0.051(3) 0.097(5) 0.085(5) -0.006(4) 0.011(3) 0.005(3)
C40 0.054(3) 0.084(5) 0.075(4) -0.028(4) 0.004(3) 0.010(3)
C41 0.060(4) 0.085(5) 0.061(4) 0.000(3) 0.016(3) 0.016(3)
C42 0.070(4) 0.094(5) 0.077(4) -0.017(4) 0.023(3) 0.015(4)
C43 0.076(4) 0.097(5) 0.062(4) 0.018(4) -0.001(3) 0.013(4)
C44 0.048(4) 0.140(8) 0.080(5) -0.013(5) 0.002(3) -0.011(4)
C45 0.059(4) 0.123(7) 0.069(4) -0.024(4) 0.007(3) -0.024(4)
C46 0.066(4) 0.144(8) 0.118(7) -0.047(6) 0.026(5) 0.015(5)
C47 0.048(4) 0.180(10) 0.124(7) -0.027(7) 0.013(4) 0.009(5)
C48 0.081(5) 0.192(11) 0.073(5) -0.029(6) -0.030(4) 0.028(6)
O9 0.247(11) 0.248(12) 0.218(11) 0.082(9) -0.061(9) -0.150(10)
C49 0.20(2) 0.30(3) 0.32(3) 0.10(2) 0.08(2) -0.08(2)

loop_
_atom_type_symbol
_atom_type_description
_atom_type_scat_dispersion_real
_atom_type_scat_dispersion_imag
_atom_type_scat_source
C C 0.0181 0.0091 'International Tables Vol C Tables 4.2.6.8 and 6.1.1.4'
H H 0.0000 0.0000 'International Tables Vol C Tables 4.2.6.8 and 6.1.1.4'
Dy Dy -9.8046 9.8477 'International Tables Vol C Tables 4.2.6.8 and 6.1.1.4'
N N 0.0311 0.0180 'International Tables Vol C Tables 4.2.6.8 and 6.1.1.4'
O O 0.0492 0.0322 'International Tables Vol C Tables 4.2.6.8 and 6.1.1.4'

loop_
_geom_angle_atom_site_label_1
_geom_angle_atom_site_label_2
_geom_angle_atom_site_label_3
_geom_angle
_geom_angle_site_symmetry_1
_geom_angle_site_symmetry_3
_geom_angle_publ_flag
O1 Dy1 N1 77.44(13) . . ?
O1 Dy1 N2 141.58(13) . . ?
O1 Dy1 N3 69.65(12) . . ?
O1 Dy1 N4 147.27(13) . . ?
O2 Dy1 O1 71.74(12) . . ?
O2 Dy1 N1 147.97(13) . . ?
O2 Dy1 N2 77.69(13) . . ?
O2 Dy1 N3 112.07(14) . . ?
O2 Dy1 N4 140.83(13) . . ?
O3 Dy1 O1 121.94(13) . . ?
O3 Dy1 O2 81.41(13) . . ?
O3 Dy1 O4 150.33(13) . . ?
O3 Dy1 N1 123.50(13) . . ?
O3 Dy1 N2 74.37(13) . . ?
O3 Dy1 N3 74.86(13) . . ?
O3 Dy1 N4 76.63(14) . . ?
O4 Dy1 O1 82.97(13) . . ?
O4 Dy1 O2 93.17(14) . . ?
O4 Dy1 N1 74.36(14) . . ?
O4 Dy1 N2 75.97(14) . . ?
O4 Dy1 N3 133.14(13) . . ?
O4 Dy1 N4 90.31(14) . . ?
N2 Dy1 N1 125.30(14) . . ?
N2 Dy1 N3 145.73(13) . . ?
N2 Dy1 N4 65.40(14) . . ?
N3 Dy1 N1 63.24(14) . . ?
N3 Dy1 N4 93.03(14) . . ?
N4 Dy1 N1 69.91(14) . . ?
C3 O1 Dy1 132.2(3) . . ?
C7 O2 Dy1 132.3(3) . . ?
C6 O3 Dy1 135.2(3) . . ?
C17 O4 Dy1 121.9(3) . . ?
C47 O6 C20 117.2(6) . . ?
C40 O7 C46 115.3(7) . . ?
C1 N1 Dy1 109.3(3) . . ?
C1 N1 C16 108.7(4) . . ?
C1 N1 C23 108.6(4) . . ?
C16 N1 Dy1 106.3(3) . . ?
C16 N1 C23 109.1(4) . . ?
C23 N1 Dy1 114.7(3) . . ?
C21 N2 Dy1 120.3(4) . . ?
C21 N2 C31 117.0(5) . . ?
C31 N2 Dy1 121.8(4) . . ?
C4 N3 Dy1 118.6(3) . . ?
C4 N3 C30 118.2(5) . . ?
C30 N3 Dy1 122.1(3) . . ?
C13 N4 Dy1 108.4(3) . . ?
C28 N4 Dy1 109.8(3) . . ?
C28 N4 C13 106.8(4) . . ?
C38 N4 Dy1 112.3(3) . . ?
C38 N4 C13 110.9(4) . . ?
C38 N4 C28 108.4(5) . . ?
C6 N5 C13 118.9(5) . . ?
C27 N5 C6 120.1(5) . . ?
C27 N5 C13 121.0(5) . . ?
N1 C1 H1A 109.0 . . ?
N1 C1 H1B 109.0 . . ?
N1 C1 C4 113.0(4) . . ?
H1A C1 H1B 107.8 . . ?
C4 C1 H1A 109.0 . . ?
C4 C1 H1B 109.0 . . ?
C14 C2 C3 119.5(5) . . ?
C14 C2 C26 118.4(5) . . ?
C26 C2 C3 122.1(5) . . ?
O1 C3 C2 116.5(4) . . ?
O1 C3 C5 123.9(4) . . ?
C5 C3 C2 119.5(4) . . ?
N3 C4 C1 117.7(5) . . ?
N3 C4 C29 121.1(5) . . ?
C29 C4 C1 121.2(5) . . ?
C3 C5 H5 118.1 . . ?
C3 C5 C7 123.8(4) . . ?
C7 C5 H5 118.1 . . ?
O3 C6 N5 119.7(5) . . ?
O3 C6 C22 122.3(5) . . ?
C22 C6 N5 118.0(5) . . ?
O2 C7 C5 123.6(5) . . ?
O2 C7 C11 116.8(4) . . ?
C5 C7 C11 119.5(4) . . ?
C9 C8 C17 119.1(5) . . ?
C9 C8 C23 122.6(5) . . ?
C17 C8 C23 118.2(5) . . ?
C8 C9 H9 118.5 . . ?
C8 C9 C12 122.9(6) . . ?
C12 C9 H9 118.5 . . ?
C15 C10 C17 119.7(5) . . ?
C15 C10 C24 120.6(5) . . ?
C17 C10 C24 119.8(5) . . ?
C18 C11 C7 119.9(5) . . ?
C41 C11 C7 121.8(5) . . ?
C41 C11 C18 118.3(5) . . ?
C9 C12 C43 121.9(6) . . ?
C15 C12 C9 117.0(5) . . ?
C15 C12 C43 121.1(6) . . ?
N4 C13 N5 114.8(5) . . ?
N4 C13 H13A 108.6 . . ?
N4 C13 H13B 108.6 . . ?
N5 C13 H13A 108.6 . . ?
N5 C13 H13B 108.6 . . ?
H13A C13 H13B 107.6 . . ?
C2 C14 H14 119.8 . . ?
C2 C14 C19 120.4(6) . . ?
C19 C14 H14 119.8 . . ?
C10 C15 H15 118.6 . . ?
C12 C15 C10 122.8(5) . . ?
C12 C15 H15 118.6 . . ?
N1 C16 H16A 109.2 . . ?
N1 C16 H16B 109.2 . . ?
N1 C16 C28 112.2(5) . . ?
H16A C16 H16B 107.9 . . ?
C28 C16 H16A 109.2 . . ?
C28 C16 H16B 109.2 . . ?
O4 C17 C8 119.4(5) . . ?
O4 C17 C10 122.2(5) . . ?
C10 C17 C8 118.4(5) . . ?
C11 C18 H18 120.2 . . ?
C11 C18 C32 119.7(6) . . ?
C32 C18 H18 120.2 . . ?
C14 C19 H19 120.7 . . ?
C20 C19 C14 118.6(6) . . ?
C20 C19 H19 120.7 . . ?
C19 C20 O6 123.3(6) . . ?
C19 C20 C36 122.1(6) . . ?
C36 C20 O6 114.5(5) . . ?
N2 C21 C38 117.4(5) . . ?
N2 C21 C45 121.8(6) . . ?
C45 C21 C38 120.6(6) . . ?
C6 C22 C25 120.2(5) . . ?
C33 C22 C6 119.5(6) . . ?
C33 C22 C25 120.3(6) . . ?
N1 C23 H23A 108.6 . . ?
N1 C23 H23B 108.6 . . ?
C8 C23 N1 114.7(5) . . ?
C8 C23 H23A 108.6 . . ?
C8 C23 H23B 108.6 . . ?
H23A C23 H23B 107.6 . . ?
O5 C24 C10 125.3(6) . . ?
O5 C24 H24 117.3 . . ?
C10 C24 H24 117.3 . . ?
O8 C25 C22 126.9(7) . . ?
O8 C25 H25 116.5 . . ?
C22 C25 H25 116.5 . . ?
C2 C26 H26 119.2 . . ?
C36 C26 C2 121.7(6) . . ?
C36 C26 H26 119.2 . . ?
N5 C27 H27 118.6 . . ?
N5 C27 C35 122.7(6) . . ?
C35 C27 H27 118.6 . . ?
N4 C28 C16 112.9(5) . . ?
N4 C28 H28A 109.0 . . ?
N4 C28 H28B 109.0 . . ?
C16 C28 H28A 109.0 . . ?
C16 C28 H28B 109.0 . . ?
H28A C28 H28B 107.8 . . ?
C4 C29 H29 120.3 . . ?
C37 C29 C4 119.3(6) . . ?
C37 C29 H29 120.3 . . ?
N3 C30 H30 118.2 . . ?
N3 C30 C34 123.5(6) . . ?
C34 C30 H30 118.2 . . ?
N2 C31 H31 117.6 . . ?
N2 C31 C39 124.7(6) . . ?
C39 C31 H31 117.6 . . ?
C18 C32 H32 119.7 . . ?
C40 C32 C18 120.5(6) . . ?
C40 C32 H32 119.8 . . ?
C22 C33 H33 118.5 . . ?
C35 C33 C22 123.0(6) . . ?
C35 C33 H33 118.5 . . ?
C30 C34 H34 121.1 . . ?
C37 C34 C30 117.8(6) . . ?
C37 C34 H34 121.1 . . ?
C27 C35 C48 120.8(8) . . ?
C33 C35 C27 116.8(6) . . ?
C33 C35 C48 122.4(8) . . ?
C20 C36 H36 120.6 . . ?
C26 C36 C20 118.8(6) . . ?
C26 C36 H36 120.6 . . ?
C29 C37 C34 120.1(6) . . ?
C29 C37 H37 119.9 . . ?
C34 C37 H37 119.9 . . ?
N4 C38 C21 114.5(5) . . ?
N4 C38 H38A 108.6 . . ?
N4 C38 H38B 108.6 . . ?
C21 C38 H38A 108.6 . . ?
C21 C38 H38B 108.6 . . ?
H38A C38 H38B 107.6 . . ?
C31 C39 H39 121.5 . . ?
C31 C39 C44 117.0(7) . . ?
C44 C39 H39 121.5 . . ?
C32 C40 O7 117.0(7) . . ?
C42 C40 O7 122.6(7) . . ?
C42 C40 C32 120.4(6) . . ?
C11 C41 H41 118.8 . . ?
C11 C41 C42 122.3(6) . . ?
C42 C41 H41 118.8 . . ?
C40 C42 C41 118.7(7) . . ?
C40 C42 H42 120.6 . . ?
C41 C42 H42 120.6 . . ?
C12 C43 H43A 109.5 . . ?
C12 C43 H43B 109.5 . . ?
C12 C43 H43C 109.5 . . ?
H43A C43 H43B 109.5 . . ?
H43A C43 H43C 109.5 . . ?
H43B C43 H43C 109.5 . . ?
C39 C44 H44 120.3 . . ?
C45 C44 C39 119.3(7) . . ?
C45 C44 H44 120.3 . . ?
C21 C45 H45 119.9 . . ?
C44 C45 C21 120.1(7) . . ?
C44 C45 H45 120.0 . . ?
O7 C46 H46A 109.5 . . ?
O7 C46 H46B 109.5 . . ?
O7 C46 H46C 109.5 . . ?
H46A C46 H46B 109.5 . . ?
H46A C46 H46C 109.5 . . ?
H46B C46 H46C 109.5 . . ?
O6 C47 H47A 109.5 . . ?
O6 C47 H47B 109.5 . . ?
O6 C47 H47C 109.5 . . ?
H47A C47 H47B 109.5 . . ?
H47A C47 H47C 109.5 . . ?
H47B C47 H47C 109.5 . . ?
C35 C48 H48A 109.5 . . ?
C35 C48 H48B 109.4 . . ?
C35 C48 H48C 109.5 . . ?
H48A C48 H48B 109.5 . . ?
H48A C48 H48C 109.5 . . ?
H48B C48 H48C 109.5 . . ?
C49 O9 H9A 111.7 . . ?
O9 C49 H49A 109.3 . . ?
O9 C49 H49B 109.6 . . ?
O9 C49 H49C 109.5 . . ?
H49A C49 H49B 109.5 . . ?
H49A C49 H49C 109.5 . . ?
H49B C49 H49C 109.5 . . ?

loop_
_geom_bond_atom_site_label_1
_geom_bond_atom_site_label_2
_geom_bond_distance
_geom_bond_site_symmetry_2
_geom_bond_publ_flag
Dy1 O1 2.330(3) . ?
Dy1 O2 2.308(3) . ?
Dy1 O3 2.226(3) . ?
Dy1 O4 2.268(4) . ?
Dy1 N1 2.647(4) . ?
Dy1 N2 2.594(4) . ?
Dy1 N3 2.597(4) . ?
Dy1 N4 2.634(4) . ?
O1 C3 1.275(6) . ?
O2 C7 1.263(6) . ?
O3 C6 1.316(6) . ?
O4 C17 1.334(6) . ?
O5 C24 1.217(7) . ?
O6 C20 1.393(7) . ?
O6 C47 1.379(9) . ?
O7 C40 1.374(8) . ?
O7 C46 1.474(11) . ?
O8 C25 1.220(8) . ?
N1 C1 1.471(7) . ?
N1 C16 1.486(7) . ?
N1 C23 1.492(7) . ?
N2 C21 1.319(7) . ?
N2 C31 1.354(8) . ?
N3 C4 1.337(7) . ?
N3 C30 1.340(7) . ?
N4 C13 1.497(7) . ?
N4 C28 1.490(7) . ?
N4 C38 1.473(7) . ?
N5 C6 1.413(8) . ?
N5 C13 1.510(8) . ?
N5 C27 1.376(8) . ?
C1 H1A 0.9700 . ?
C1 H1B 0.9700 . ?
C1 C4 1.492(8) . ?
C2 C3 1.493(6) . ?
C2 C14 1.364(8) . ?
C2 C26 1.402(8) . ?
C3 C5 1.392(7) . ?
C4 C29 1.398(8) . ?
C5 H5 0.9300 . ?
C5 C7 1.397(7) . ?
C6 C22 1.407(8) . ?
C7 C11 1.498(7) . ?
C8 C9 1.390(8) . ?
C8 C17 1.417(8) . ?
C8 C23 1.490(8) . ?
C9 H9 0.9300 . ?
C9 C12 1.392(8) . ?
C10 C15 1.392(8) . ?
C10 C17 1.408(7) . ?
C10 C24 1.446(8) . ?
C11 C18 1.380(8) . ?
C11 C41 1.373(9) . ?
C12 C15 1.378(8) . ?
C12 C43 1.507(8) . ?
C13 H13A 0.9700 . ?
C13 H13B 0.9700 . ?
C14 H14 0.9300 . ?
C14 C19 1.417(8) . ?
C15 H15 0.9300 . ?
C16 H16A 0.9700 . ?
C16 H16B 0.9700 . ?
C16 C28 1.514(9) . ?
C18 H18 0.9300 . ?
C18 C32 1.391(9) . ?
C19 H19 0.9300 . ?
C19 C20 1.355(9) . ?
C20 C36 1.370(9) . ?
C21 C38 1.503(9) . ?
C21 C45 1.398(9) . ?
C22 C25 1.450(9) . ?
C22 C33 1.404(8) . ?
C23 H23A 0.9700 . ?
C23 H23B 0.9700 . ?
C24 H24 0.9300 . ?
C25 H25 0.9300 . ?
C26 H26 0.9300 . ?
C26 C36 1.358(8) . ?
C27 H27 0.9300 . ?
C27 C35 1.401(10) . ?
C28 H28A 0.9700 . ?
C28 H28B 0.9700 . ?
C29 H29 0.9300 . ?
C29 C37 1.358(10) . ?
C30 H30 0.9300 . ?
C30 C34 1.373(8) . ?
C31 H31 0.9300 . ?
C31 C39 1.374(8) . ?
C32 H32 0.9300 . ?
C32 C40 1.373(10) . ?
C33 H33 0.9300 . ?
C33 C35 1.368(10) . ?
C34 H34 0.9300 . ?
C34 C37 1.371(10) . ?
C35 C48 1.517(9) . ?
C36 H36 0.9300 . ?
C37 H37 0.9300 . ?
C38 H38A 0.9700 . ?
C38 H38B 0.9700 . ?
C39 H39 0.9300 . ?
C39 C44 1.380(11) . ?
C40 C42 1.359(10) . ?
C41 H41 0.9300 . ?
C41 C42 1.385(9) . ?
C42 H42 0.9300 . ?
C43 H43A 0.9600 . ?
C43 H43B 0.9600 . ?
C43 H43C 0.9600 . ?
C44 H44 0.9300 . ?
C44 C45 1.358(11) . ?
C45 H45 0.9300 . ?
C46 H46A 0.9600 . ?
C46 H46B 0.9600 . ?
C46 H46C 0.9600 . ?
C47 H47A 0.9600 . ?
C47 H47B 0.9600 . ?
C47 H47C 0.9600 . ?
C48 H48A 0.9600 . ?
C48 H48B 0.9600 . ?
C48 H48C 0.9600 . ?
O9 H9A 0.8402 . ?
O9 C49 1.458(16) . ?
C49 H49A 0.9600 . ?
C49 H49B 0.9600 . ?
C49 H49C 0.9600 . ?
